data_1555081
loop_
_publ_author_name
'Zhou, Yao'
'Lou, Yixian'
'Wang, Ya'
'Song, Qiuling'

_publ_section_title
;
 Oxidant-controlled divergent transformations of 3-aminoindazoles for the
 synthesis of pyrimido[1,2-b]-indazoles and aromatic nitrile-derived
 dithioacetals
;
_journal_issue 19
_journal_name_full 'Organic Chemistry Frontiers'
_journal_page_first 3355
_journal_paper_doi 10.1039/C9QO00847K
_journal_volume 6
_journal_year 2019
_chemical_formula_moiety 'C17 H12 I N3 S'
_chemical_formula_sum 'C17 H12 I N3 S'
_chemical_formula_weight 417.26
_space_group_crystal_system monoclinic
_space_group_IT_number 14
_space_group_name_Hall '-P 2yn'
_space_group_name_H-M_alt 'P 1 21/n 1'
_atom_sites_solution_hydrogens geom
_audit_block_doi 10.5517/ccdc.csd.cc21zssm
_audit_creation_method SHELXL-2018/3
_audit_update_record
;
2019-03-29 deposited with the CCDC.	2019-08-09 downloaded from the CCDC.
;
_cell_angle_alpha 90
_cell_angle_beta 94.268(8)
_cell_angle_gamma 90
_cell_formula_units_Z 4
_cell_length_a 4.1200(5)
_cell_length_b 14.2279(12)
_cell_length_c 26.763(2)
_cell_measurement_reflns_used 2467
_cell_measurement_temperature 295(2)
_cell_measurement_theta_max 27.4400
_cell_measurement_theta_min 4.1690
_cell_volume 1564.5(3)
_computing_structure_refinement 'SHELXL-2018/3 (Sheldrick, 2018)'
_diffrn_ambient_temperature 295(2)
_diffrn_measured_fraction_theta_full 0.997
_diffrn_measured_fraction_theta_max 0.997
_diffrn_measurement_device_type 'Xcalibur, Eos, Gemini'
_diffrn_radiation_type MoK\a
_diffrn_radiation_wavelength 0.71073
_diffrn_reflns_av_unetI/netI 0.0561
_diffrn_reflns_Laue_measured_fraction_full 0.997
_diffrn_reflns_Laue_measured_fraction_max 0.997
_diffrn_reflns_limit_h_max 5
_diffrn_reflns_limit_h_min -5
_diffrn_reflns_limit_k_max 17
_diffrn_reflns_limit_k_min -17
_diffrn_reflns_limit_l_max 32
_diffrn_reflns_limit_l_min -4
_diffrn_reflns_number 3060
_diffrn_reflns_point_group_measured_fraction_full 0.997
_diffrn_reflns_point_group_measured_fraction_max 0.997
_diffrn_reflns_theta_full 25.242
_diffrn_reflns_theta_max 25.998
_diffrn_reflns_theta_min 3.372
_diffrn_source 'fine-focus sealed X-ray tube'
_exptl_absorpt_coefficient_mu 2.179
_exptl_absorpt_correction_T_max 1.00000
_exptl_absorpt_correction_T_min 0.46246
_exptl_absorpt_correction_type multi-scan
_exptl_absorpt_process_details
;
CrysAlisPro 1.171.38.41 (Rigaku Oxford Diffraction, 2015)
Empirical absorption correction using spherical harmonics,
 implemented in SCALE3 ABSPACK scaling algorithm.
;
_exptl_crystal_density_diffrn 1.772
_exptl_crystal_description block
_exptl_crystal_F_000 816
_exptl_crystal_size_max 0.240
_exptl_crystal_size_mid 0.200
_exptl_crystal_size_min 0.160
_refine_diff_density_max 0.776
_refine_diff_density_min -0.868
_refine_diff_density_rms 0.104
_refine_ls_extinction_method none
_refine_ls_goodness_of_fit_ref 1.124
_refine_ls_hydrogen_treatment constr
_refine_ls_matrix_type full
_refine_ls_number_parameters 201
_refine_ls_number_reflns 3060
_refine_ls_number_restraints 0
_refine_ls_restrained_S_all 1.124
_refine_ls_R_factor_all 0.0518
_refine_ls_R_factor_gt 0.0463
_refine_ls_shift/su_max 0.001
_refine_ls_shift/su_mean 0.000
_refine_ls_structure_factor_coef Fsqd
_refine_ls_weighting_details 'w=1/[\s^2^(Fo^2^)+(0.0389P)^2^+0.3511P] where P=(Fo^2^+2Fc^2^)/3'
_refine_ls_weighting_scheme calc
_refine_ls_wR_factor_gt 0.0962
_refine_ls_wR_factor_ref 0.0989
_reflns_Friedel_coverage 0.000
_reflns_number_gt 2798
_reflns_number_total 3060
_reflns_threshold_expression 'I > 2\s(I)'
_cod_data_source_file c9qo00847k2.cif
_cod_data_source_block 1
_cod_original_sg_symbol_H-M 'P 21/n'
_cod_database_code 1555081
_shelx_shelxl_version_number 2018/3
_shelx_space_group_comment
;
The symmetry employed for this shelxl refinement is uniquely defined
by the following loop, which should always be used as a source of
symmetry information in preference to the above space-group names.
They are only intended as comments.
;
_shelx_estimated_absorpt_t_min 0.623
_shelx_estimated_absorpt_t_max 0.722

loop_
_space_group_symop_operation_xyz
'x, y, z'
'-x+1/2, y+1/2, -z+1/2'
'-x, -y, -z'
'x-1/2, -y-1/2, z-1/2'

loop_
_atom_site_label
_atom_site_type_symbol
_atom_site_fract_x
_atom_site_fract_y
_atom_site_fract_z
_atom_site_U_iso_or_equiv
_atom_site_adp_type
_atom_site_occupancy
_atom_site_site_symmetry_order
_atom_site_calc_flag
_atom_site_refinement_flags_posn
_atom_site_refinement_flags_adp
I1 I 0.68260(11) 0.87476(3) 0.25588(2) 0.04605(15) Uani 1 1 d . .
S1 S 0.0212(5) 1.01709(11) 0.08532(6) 0.0465(4) Uani 1 1 d . .
N1 N 0.3770(12) 0.8793(3) 0.12995(16) 0.0343(11) Uani 1 1 d . .
N2 N 0.5446(13) 0.7432(3) 0.08427(16) 0.0354(11) Uani 1 1 d . .
N3 N 0.7185(13) 0.6640(3) 0.08928(17) 0.0372(11) Uani 1 1 d . .
C1 C 0.304(2) 0.6247(4) -0.0074(2) 0.0525(17) Uani 1 1 d . .
H1 H 0.239461 0.595883 0.021375 0.063 Uiso 1 1 calc R U
C2 C 0.308(2) 0.5741(5) -0.0517(2) 0.060(2) Uani 1 1 d . .
H2 H 0.249081 0.511026 -0.052103 0.072 Uiso 1 1 calc R U
C3 C 0.398(2) 0.6152(5) -0.0944(2) 0.061(2) Uani 1 1 d . .
H3 H 0.390504 0.580923 -0.124026 0.073 Uiso 1 1 calc R U
C4 C 0.498(2) 0.7072(6) -0.0937(2) 0.065(2) Uani 1 1 d . .
H4 H 0.571756 0.734277 -0.122443 0.078 Uiso 1 1 calc R U
C5 C 0.4893(19) 0.7604(5) -0.0496(2) 0.0518(18) Uani 1 1 d . .
H5 H 0.545048 0.823758 -0.049436 0.062 Uiso 1 1 calc R U
C6 C 0.3969(15) 0.7177(4) -0.00620(18) 0.0356(14) Uani 1 1 d . .
C7 C 0.3863(15) 0.7752(4) 0.03987(19) 0.0362(15) Uani 1 1 d . .
C8 C 0.2290(18) 0.8591(4) 0.0418(2) 0.0412(14) Uani 1 1 d . .
H8 H 0.121086 0.883606 0.012969 0.049 Uiso 1 1 calc R U
C9 C 0.2280(16) 0.9097(4) 0.08765(19) 0.0341(13) Uani 1 1 d . .
C10 C 0.063(2) 1.0535(5) 0.1496(2) 0.062(2) Uani 1 1 d . .
H10A H -0.038284 1.113765 0.152875 0.092 Uiso 1 1 calc R U
H10B H 0.289808 1.058001 0.160560 0.092 Uiso 1 1 calc R U
H10C H -0.039929 1.008346 0.169894 0.092 Uiso 1 1 calc R U
C11 C 0.5354(15) 0.7973(4) 0.12853(18) 0.0309(12) Uani 1 1 d . .
C12 C 0.7253(13) 0.7447(4) 0.16438(18) 0.0285(12) Uani 1 1 d . .
C13 C 0.8242(15) 0.7570(4) 0.21574(18) 0.0329(13) Uani 1 1 d . .
C14 C 1.0156(14) 0.6890(4) 0.2398(2) 0.0391(14) Uani 1 1 d . .
H14 H 1.077339 0.695198 0.273775 0.047 Uiso 1 1 calc R U
C15 C 1.1193(17) 0.6095(4) 0.2132(2) 0.0440(15) Uani 1 1 d . .
H15 H 1.251315 0.565134 0.230160 0.053 Uiso 1 1 calc R U
C16 C 1.0321(17) 0.5961(4) 0.1637(2) 0.0408(14) Uani 1 1 d . .
H16 H 1.102366 0.543590 0.146822 0.049 Uiso 1 1 calc R U
C17 C 0.8314(15) 0.6645(4) 0.1386(2) 0.0345(13) Uani 1 1 d . .

loop_
_atom_site_aniso_label
_atom_site_aniso_U_11
_atom_site_aniso_U_22
_atom_site_aniso_U_33
_atom_site_aniso_U_23
_atom_site_aniso_U_13
_atom_site_aniso_U_12
I1 0.0423(2) 0.0540(3) 0.0415(2) -0.0115(2) 0.00074(18) 0.0049(2)
S1 0.0524(10) 0.0353(8) 0.0505(8) 0.0084(7) -0.0048(8) 0.0076(9)
N1 0.035(3) 0.032(2) 0.036(2) 0.003(2) 0.002(2) 0.001(3)
N2 0.048(3) 0.026(2) 0.031(2) -0.0004(19) -0.002(2) -0.005(3)
N3 0.045(3) 0.031(2) 0.035(2) 0.001(2) 0.001(2) 0.000(3)
C1 0.069(4) 0.049(4) 0.041(3) -0.008(3) 0.008(3) -0.016(4)
C2 0.084(6) 0.039(4) 0.053(4) -0.009(3) -0.007(4) -0.002(4)
C3 0.078(5) 0.065(5) 0.039(3) -0.014(3) -0.007(4) 0.007(5)
C4 0.091(6) 0.075(5) 0.030(3) 0.004(3) 0.009(4) -0.009(5)
C5 0.070(5) 0.045(4) 0.040(3) 0.002(3) 0.005(4) -0.014(4)
C6 0.043(4) 0.035(3) 0.028(3) 0.000(2) -0.003(3) -0.007(3)
C7 0.040(4) 0.039(3) 0.030(3) 0.003(2) 0.000(2) -0.010(3)
C8 0.051(4) 0.033(3) 0.038(3) 0.009(2) -0.005(3) -0.006(3)
C9 0.038(3) 0.027(3) 0.036(3) 0.005(2) -0.001(3) -0.007(3)
C10 0.072(6) 0.049(4) 0.062(4) -0.011(3) -0.006(4) 0.012(5)
C11 0.034(3) 0.025(3) 0.033(3) -0.001(2) 0.002(2) -0.004(3)
C12 0.029(3) 0.025(3) 0.032(3) 0.004(2) 0.001(2) -0.001(2)
C13 0.033(3) 0.038(3) 0.029(3) 0.004(2) 0.005(2) -0.007(3)
C14 0.037(4) 0.042(3) 0.036(3) 0.007(3) -0.009(3) 0.001(3)
C15 0.042(4) 0.033(4) 0.055(4) 0.012(3) -0.006(3) 0.003(3)
C16 0.040(4) 0.028(3) 0.054(3) 0.001(3) 0.003(3) -0.001(3)
C17 0.032(3) 0.034(3) 0.039(3) 0.004(2) 0.004(3) -0.001(3)

loop_
_atom_type_symbol
_atom_type_description
_atom_type_scat_dispersion_real
_atom_type_scat_dispersion_imag
_atom_type_scat_source
C C 0.0033 0.0016 'International Tables Vol C Tables 4.2.6.8 and 6.1.1.4'
H H 0.0000 0.0000 'International Tables Vol C Tables 4.2.6.8 and 6.1.1.4'
I I -0.4742 1.8119 'International Tables Vol C Tables 4.2.6.8 and 6.1.1.4'
N N 0.0061 0.0033 'International Tables Vol C Tables 4.2.6.8 and 6.1.1.4'
S S 0.1246 0.1234 'International Tables Vol C Tables 4.2.6.8 and 6.1.1.4'

loop_
_geom_angle_atom_site_label_1
_geom_angle_atom_site_label_2
_geom_angle_atom_site_label_3
_geom_angle
C9 S1 C10 101.9(3)
C9 N1 C11 117.2(5)
N3 N2 C7 125.2(5)
N3 N2 C11 114.9(4)
C7 N2 C11 119.8(5)
N2 N3 C17 103.5(4)
C6 C1 C2 119.9(6)
C6 C1 H1 120.0
C2 C1 H1 120.0
C3 C2 C1 121.1(7)
C3 C2 H2 119.5
C1 C2 H2 119.5
C2 C3 C4 120.0(6)
C2 C3 H3 120.0
C4 C3 H3 120.0
C3 C4 C5 119.8(6)
C3 C4 H4 120.1
C5 C4 H4 120.1
C6 C5 C4 119.6(6)
C6 C5 H5 120.2
C4 C5 H5 120.2
C1 C6 C5 119.5(5)
C1 C6 C7 121.7(5)
C5 C6 C7 118.7(5)
C8 C7 N2 116.7(5)
C8 C7 C6 124.0(5)
N2 C7 C6 119.3(5)
C7 C8 C9 120.6(5)
C7 C8 H8 119.7
C9 C8 H8 119.7
N1 C9 C8 122.9(6)
N1 C9 S1 120.7(4)
C8 C9 S1 116.4(4)
S1 C10 H10A 109.5
S1 C10 H10B 109.5
H10A C10 H10B 109.5
S1 C10 H10C 109.5
H10A C10 H10C 109.5
H10B C10 H10C 109.5
N1 C11 C12 133.7(5)
N1 C11 N2 122.8(5)
C12 C11 N2 103.5(5)
C11 C12 C13 134.5(5)
C11 C12 C17 105.8(5)
C13 C12 C17 119.7(5)
C14 C13 C12 118.7(5)
C14 C13 I1 119.6(4)
C12 C13 I1 121.7(4)
C13 C14 C15 120.6(5)
C13 C14 H14 119.7
C15 C14 H14 119.7
C16 C15 C14 122.2(6)
C16 C15 H15 118.9
C14 C15 H15 118.9
C15 C16 C17 117.9(6)
C15 C16 H16 121.0
C17 C16 H16 121.0
N3 C17 C16 126.9(5)
N3 C17 C12 112.3(5)
C16 C17 C12 120.9(5)

loop_
_geom_bond_atom_site_label_1
_geom_bond_atom_site_label_2
_geom_bond_distance
I1 C13 2.096(5)
S1 C9 1.748(6)
S1 C10 1.794(6)
N1 C9 1.320(7)
N1 C11 1.340(7)
N2 N3 1.336(7)
N2 C7 1.389(7)
N2 C11 1.415(6)
N3 C17 1.366(7)
C1 C6 1.377(8)
C1 C2 1.387(8)
C1 H1 0.9300
C2 C3 1.358(9)
C2 H2 0.9300
C3 C4 1.374(10)
C3 H3 0.9300
C4 C5 1.406(8)
C4 H4 0.9300
C5 C6 1.388(7)
C5 H5 0.9300
C6 C7 1.483(7)
C7 C8 1.361(8)
C8 C9 1.422(8)
C8 H8 0.9300
C10 H10A 0.9600
C10 H10B 0.9600
C10 H10C 0.9600
C11 C12 1.407(7)
C12 C13 1.415(7)
C12 C17 1.419(7)
C13 C14 1.378(8)
C14 C15 1.419(8)
C14 H14 0.9300
C15 C16 1.361(8)
C15 H15 0.9300
C16 C17 1.413(8)
C16 H16 0.9300

loop_
_geom_torsion_atom_site_label_1
_geom_torsion_atom_site_label_2
_geom_torsion_atom_site_label_3
_geom_torsion_atom_site_label_4
_geom_torsion
C7 N2 N3 C17 178.3(5)
C11 N2 N3 C17 -0.1(6)
C6 C1 C2 C3 -1.0(13)
C1 C2 C3 C4 2.6(14)
C2 C3 C4 C5 -3.9(14)
C3 C4 C5 C6 3.7(13)
C2 C1 C6 C5 0.9(11)
C2 C1 C6 C7 178.0(7)
C4 C5 C6 C1 -2.2(11)
C4 C5 C6 C7 -179.5(7)
N3 N2 C7 C8 -178.1(6)
C11 N2 C7 C8 0.2(8)
N3 N2 C7 C6 2.0(9)
C11 N2 C7 C6 -179.8(5)
C1 C6 C7 C8 -126.4(7)
C5 C6 C7 C8 50.8(9)
C1 C6 C7 N2 53.6(9)
C5 C6 C7 N2 -129.2(6)
N2 C7 C8 C9 -0.5(9)
C6 C7 C8 C9 179.5(6)
C11 N1 C9 C8 0.3(9)
C11 N1 C9 S1 -178.8(4)
C7 C8 C9 N1 0.3(10)
C7 C8 C9 S1 179.4(5)
C10 S1 C9 N1 -3.4(6)
C10 S1 C9 C8 177.5(5)
C9 N1 C11 C12 177.8(6)
C9 N1 C11 N2 -0.6(8)
N3 N2 C11 N1 178.8(5)
C7 N2 C11 N1 0.4(8)
N3 N2 C11 C12 0.0(6)
C7 N2 C11 C12 -178.5(5)
N1 C11 C12 C13 0.1(11)
N2 C11 C12 C13 178.8(6)
N1 C11 C12 C17 -178.5(6)
N2 C11 C12 C17 0.1(6)
C11 C12 C13 C14 179.8(6)
C17 C12 C13 C14 -1.7(8)
C11 C12 C13 I1 0.6(9)
C17 C12 C13 I1 179.1(4)
C12 C13 C14 C15 1.8(9)
I1 C13 C14 C15 -178.9(4)
C13 C14 C15 C16 -1.1(10)
C14 C15 C16 C17 0.0(10)
N2 N3 C17 C16 -179.6(6)
N2 N3 C17 C12 0.2(7)
C15 C16 C17 N3 179.9(6)
C15 C16 C17 C12 0.2(9)
C11 C12 C17 N3 -0.2(7)
C13 C12 C17 N3 -179.1(5)
C11 C12 C17 C16 179.5(5)
C13 C12 C17 C16 0.7(8)
